data_7235914
loop_
_publ_author_name
'Li, Ya-Nan'
'Huo, Li-Hua'
'Deng, Zhao-Peng'
'Xie, Xin-Yu'
'Zhu, Zhi-Biao'
'Gao, Shan'

_publ_section_title
;
 Nature of reactant and influence of water on the supramolecular patterns
 and luminescent properties of organic salts comprising
 (1,1&#x2032;-biphenyl)-4,4&#x2032;-disulfonate and triphenylmethanaminium
;
_journal_issue 52
_journal_name_full 'RSC Advances'
_journal_page_first 41692
_journal_paper_doi 10.1039/C5RA04497A
_journal_volume 5
_journal_year 2015
_chemical_formula_moiety 'C12 H8 O6 S2, 2(C19 H18 N), 2(C H4 O), 2(H2 O)'
_chemical_formula_sum 'C52 H56 N2 O10 S2'
_chemical_formula_weight 933.11
_space_group_IT_number 2
_space_group_name_Hall '-P 1'
_space_group_name_H-M_alt 'P -1'
_symmetry_cell_setting triclinic
_symmetry_space_group_name_Hall '-P 1'
_symmetry_space_group_name_H-M 'P -1'
_atom_sites_solution_hydrogens geom
_atom_sites_solution_primary direct
_atom_sites_solution_secondary difmap
_audit_creation_method SHELXL-97
_audit_update_record
;
2015-01-22 deposited with the CCDC.
2015-04-22 downloaded from the CCDC.
;
_cell_angle_alpha 96.672(7)
_cell_angle_beta 91.670(8)
_cell_angle_gamma 94.678(8)
_cell_formula_units_Z 2
_cell_length_a 10.8382(11)
_cell_length_b 13.0040(10)
_cell_length_c 17.5401(16)
_cell_measurement_reflns_used 3127
_cell_measurement_temperature 295(2)
_cell_measurement_theta_max 27.56
_cell_measurement_theta_min 3.17
_cell_volume 2445.3(4)
_computing_cell_refinement
;
CrysAlis Pro (Agilent, 2013)
;
_computing_data_collection
;
CrysAlis Pro (Agilent, 2013)
;
_computing_data_reduction
;
CrysAlis Pro (Agilent, 2013)
;
_computing_molecular_graphics '(K. Brandenburg, Diamond 3.1, 2009)'
_computing_publication_material '(K. Brandenburg, Diamond 3.1, 2009)'
_computing_structure_refinement 'SHELXL-97 (Sheldrick, 1997)'
_computing_structure_solution 'SHELXS-97 (Sheldrick, 1990)'
_diffrn_ambient_temperature 295(2)
_diffrn_detector_area_resol_mean 16.1954
_diffrn_measured_fraction_theta_full 0.986
_diffrn_measured_fraction_theta_max 0.986
_diffrn_measurement_device_type 'Xcalibur, Eos'
_diffrn_measurement_method '\w scans'
_diffrn_radiation_monochromator graphite
_diffrn_radiation_source 'Enhance (Mo) X-ray Source'
_diffrn_radiation_type MoK\a
_diffrn_radiation_wavelength 0.71073
_diffrn_reflns_av_R_equivalents 0.0238
_diffrn_reflns_av_sigmaI/netI 0.0653
_diffrn_reflns_limit_h_max 14
_diffrn_reflns_limit_h_min -13
_diffrn_reflns_limit_k_max 16
_diffrn_reflns_limit_k_min -9
_diffrn_reflns_limit_l_max 22
_diffrn_reflns_limit_l_min -22
_diffrn_reflns_number 14570
_diffrn_reflns_theta_full 27.56
_diffrn_reflns_theta_max 27.56
_diffrn_reflns_theta_min 3.17
_exptl_absorpt_coefficient_mu 0.169
_exptl_absorpt_correction_T_max 0.9687
_exptl_absorpt_correction_T_min 0.9623
_exptl_absorpt_correction_type multi-scan
_exptl_absorpt_process_details
; 
CrysAlis Pro (Agilent, 2013)
Empirical absorption correction using spherical harmonics,
 implemented in SCALE3 ABSPACK scaling algorithm. 
;
_exptl_crystal_colour colorless
_exptl_crystal_density_diffrn 1.267
_exptl_crystal_density_method 'not measured'
_exptl_crystal_description prism
_exptl_crystal_F_000 988
_exptl_crystal_size_max 0.23
_exptl_crystal_size_mid 0.22
_exptl_crystal_size_min 0.19
_refine_diff_density_max 0.309
_refine_diff_density_min -0.428
_refine_diff_density_rms 0.045
_refine_ls_extinction_method none
_refine_ls_goodness_of_fit_ref 1.012
_refine_ls_hydrogen_treatment mixed
_refine_ls_matrix_type full
_refine_ls_number_parameters 633
_refine_ls_number_reflns 11130
_refine_ls_number_restraints 21
_refine_ls_restrained_S_all 1.016
_refine_ls_R_factor_all 0.1120
_refine_ls_R_factor_gt 0.0624
_refine_ls_shift/su_max 0.000
_refine_ls_shift/su_mean 0.000
_refine_ls_structure_factor_coef Fsqd
_refine_ls_weighting_details 'calc w=1/[\s^2^(Fo^2^)+(0.0640P)^2^+0.2309P] where P=(Fo^2^+2Fc^2^)/3'
_refine_ls_weighting_scheme calc
_refine_ls_wR_factor_gt 0.1348
_refine_ls_wR_factor_ref 0.1617
_reflns_number_gt 6724
_reflns_number_total 11130
_reflns_threshold_expression >2sigma(I)
_cod_data_source_file c5ra04497a2.cif
_cod_data_source_block 10
_cod_database_code 7235914

loop_
_symmetry_equiv_pos_as_xyz
'x, y, z'
'-x, -y, -z'

loop_
_atom_site_label
_atom_site_type_symbol
_atom_site_fract_x
_atom_site_fract_y
_atom_site_fract_z
_atom_site_U_iso_or_equiv
_atom_site_adp_type
_atom_site_occupancy
_atom_site_symmetry_multiplicity
_atom_site_calc_flag
_atom_site_refinement_flags
S1 S 0.3667(5) 0.5681(5) 0.1225(4) 0.0417(18) Uani 1 1 d .
S2 S -0.3969(6) 0.9062(6) 0.3777(4) 0.053(2) Uani 1 1 d .
O1 O 0.3468(16) 0.5826(15) 0.0418(10) 0.053(5) Uani 1 1 d .
O1W O 0.3027(15) 0.4311(15) -0.0851(10) 0.049(5) Uani 1 1 d D
H1W1 H 0.370(16) 0.42(2) -0.107(15) 0.073 Uiso 1 1 d D
H2W1 H 0.32(2) 0.482(17) -0.050(13) 0.073 Uiso 1 1 d D
O2 O 0.4790(15) 0.6249(16) 0.1568(12) 0.062(6) Uani 1 1 d .
O2W O -0.2841(16) 1.0766(16) 0.5778(12) 0.058(5) Uani 1 1 d D
H2W2 H -0.34(2) 1.10(2) 0.604(16) 0.086 Uiso 1 1 d D
H1W2 H -0.31(2) 1.020(16) 0.550(17) 0.086 Uiso 1 1 d D
O3 O 0.3577(17) 0.4587(14) 0.1334(11) 0.058(5) Uani 1 1 d .
O4 O -0.3816(18) 1.0062(15) 0.3498(12) 0.065(6) Uani 1 1 d .
O5 O -0.379(2) 0.9161(16) 0.4609(12) 0.070(6) Uani 1 1 d .
O6 O -0.5118(17) 0.8476(18) 0.3495(15) 0.088(8) Uani 1 1 d .
O7 O 0.554(2) 0.248(2) 0.0270(19) 0.098(9) Uani 1 1 d D
H7O H 0.59(4) 0.29(3) 0.00(2) 0.148 Uiso 1 1 d D
O8 O -0.573(2) 1.238(2) 0.4475(18) 0.092(8) Uani 1 1 d D
H8O H -0.60(4) 1.20(3) 0.48(2) 0.137 Uiso 1 1 d D
N1 N 0.3088(18) 0.2895(16) 0.0226(13) 0.042(5) Uani 1 1 d D
H1N1 H 0.383(13) 0.269(18) 0.020(12) 0.063 Uiso 1 1 d D
H1N3 H 0.30(2) 0.322(17) -0.018(8) 0.063 Uiso 1 1 d D
H1N2 H 0.31(2) 0.338(15) 0.062(9) 0.063 Uiso 1 1 d D
N2 N -0.3278(19) 1.1862(17) 0.4493(13) 0.044(5) Uani 1 1 d D
H2N1 H -0.400(14) 1.210(18) 0.452(12) 0.066 Uiso 1 1 d D
H2N2 H -0.33(2) 1.136(15) 0.413(9) 0.066 Uiso 1 1 d D
H2N3 H -0.31(2) 1.160(18) 0.492(8) 0.066 Uiso 1 1 d D
C1 C 0.212(2) 0.2006(18) 0.0296(14) 0.039(6) Uani 1 1 d .
C2 C 0.260(2) 0.138(2) 0.0918(15) 0.044(6) Uani 1 1 d .
C3 C 0.318(2) 0.189(3) 0.1594(18) 0.060(8) Uani 1 1 d .
H3A H 0.3289 0.2608 0.1668 0.072 Uiso 1 1 calc R
C4 C 0.359(3) 0.132(3) 0.216(2) 0.075(10) Uani 1 1 d .
H4A H 0.3979 0.1663 0.2608 0.090 Uiso 1 1 calc R
C5 C 0.344(3) 0.026(4) 0.207(2) 0.084(12) Uani 1 1 d .
H5A H 0.3732 -0.0116 0.2443 0.101 Uiso 1 1 calc R
C6 C 0.286(4) -0.024(3) 0.140(2) 0.089(12) Uani 1 1 d .
H6A H 0.2740 -0.0965 0.1339 0.107 Uiso 1 1 calc R
C7 C 0.244(3) 0.031(2) 0.0836(18) 0.062(8) Uani 1 1 d .
H7A H 0.2053 -0.0039 0.0391 0.075 Uiso 1 1 calc R
C8 C 0.195(2) 0.1346(19) -0.0492(15) 0.044(6) Uani 1 1 d .
C9 C 0.299(3) 0.103(2) -0.0870(17) 0.056(7) Uani 1 1 d .
H9A H 0.3777 0.1232 -0.0650 0.068 Uiso 1 1 calc R
C10 C 0.288(3) 0.041(2) -0.1567(18) 0.066(9) Uani 1 1 d .
H10A H 0.3583 0.0191 -0.1805 0.079 Uiso 1 1 calc R
C11 C 0.173(3) 0.010(2) -0.1913(19) 0.069(9) Uani 1 1 d .
H11A H 0.1651 -0.0307 -0.2386 0.082 Uiso 1 1 calc R
C12 C 0.069(3) 0.042(2) -0.155(2) 0.073(9) Uani 1 1 d .
H12A H -0.0087 0.0218 -0.1781 0.087 Uiso 1 1 calc R
C13 C 0.080(3) 0.103(2) -0.0846(18) 0.059(8) Uani 1 1 d .
H13A H 0.0092 0.1227 -0.0606 0.071 Uiso 1 1 calc R
C14 C 0.092(2) 0.2506(19) 0.0537(14) 0.039(6) Uani 1 1 d .
C15 C 0.046(2) 0.324(2) 0.0116(15) 0.046(6) Uani 1 1 d .
H15A H 0.0866 0.3426 -0.0313 0.055 Uiso 1 1 calc R
C16 C -0.061(2) 0.370(2) 0.0326(17) 0.051(7) Uani 1 1 d .
H16A H -0.0906 0.4189 0.0039 0.061 Uiso 1 1 calc R
C17 C -0.122(2) 0.344(2) 0.0953(18) 0.057(8) Uani 1 1 d .
H17A H -0.1934 0.3750 0.1098 0.068 Uiso 1 1 calc R
C18 C -0.078(3) 0.270(3) 0.1365(19) 0.069(9) Uani 1 1 d .
H18A H -0.1205 0.2515 0.1788 0.083 Uiso 1 1 calc R
C19 C 0.028(2) 0.224(2) 0.1159(17) 0.059(8) Uani 1 1 d .
H19A H 0.0568 0.1745 0.1445 0.071 Uiso 1 1 calc R
C20 C -0.230(2) 1.2726(19) 0.4372(14) 0.040(6) Uani 1 1 d .
C21 C -0.206(2) 1.3402(19) 0.5145(15) 0.045(6) Uani 1 1 d .
C22 C -0.303(3) 1.365(2) 0.5612(17) 0.060(8) Uani 1 1 d .
H22A H -0.3823 1.3345 0.5472 0.072 Uiso 1 1 calc R
C23 C -0.284(4) 1.432(3) 0.6279(19) 0.071(9) Uani 1 1 d .
H23A H -0.3506 1.4474 0.6584 0.085 Uiso 1 1 calc R
C24 C -0.168(4) 1.477(2) 0.649(2) 0.077(10) Uani 1 1 d .
H24A H -0.1552 1.5246 0.6932 0.092 Uiso 1 1 calc R
C25 C -0.069(4) 1.452(3) 0.605(2) 0.079(10) Uani 1 1 d .
H25A H 0.0104 1.4809 0.6200 0.095 Uiso 1 1 calc R
C26 C -0.088(3) 1.384(2) 0.5381(18) 0.060(8) Uani 1 1 d .
H26A H -0.0212 1.3670 0.5087 0.072 Uiso 1 1 calc R
C27 C -0.114(2) 1.222(2) 0.4091(14) 0.043(6) Uani 1 1 d .
C28 C -0.075(3) 1.136(2) 0.4396(17) 0.060(8) Uani 1 1 d .
H28A H -0.1209 1.1081 0.4774 0.072 Uiso 1 1 calc R
C29 C 0.031(3) 1.092(3) 0.4153(19) 0.066(9) Uani 1 1 d .
H29A H 0.0549 1.0341 0.4366 0.079 Uiso 1 1 calc R
C30 C 0.099(3) 1.132(3) 0.3603(19) 0.065(9) Uani 1 1 d .
H30A H 0.1702 1.1023 0.3437 0.079 Uiso 1 1 calc R
C31 C 0.062(3) 1.217(3) 0.3296(19) 0.071(9) Uani 1 1 d .
H31A H 0.1091 1.2457 0.2924 0.085 Uiso 1 1 calc R
C32 C -0.044(3) 1.261(2) 0.3533(17) 0.057(7) Uani 1 1 d .
H32A H -0.0682 1.3187 0.3312 0.068 Uiso 1 1 calc R
C33 C -0.285(2) 1.335(2) 0.3770(15) 0.047(7) Uani 1 1 d .
C34 C -0.335(3) 1.283(3) 0.3079(18) 0.066(9) Uani 1 1 d .
H34A H -0.3363 1.2112 0.2984 0.079 Uiso 1 1 calc R
C35 C -0.383(3) 1.340(4) 0.253(2) 0.088(12) Uani 1 1 d .
H35A H -0.4175 1.3049 0.2067 0.106 Uiso 1 1 calc R
C36 C -0.381(4) 1.445(4) 0.266(3) 0.099(15) Uani 1 1 d .
H36A H -0.4131 1.4825 0.2288 0.119 Uiso 1 1 calc R
C37 C -0.332(4) 1.496(3) 0.333(3) 0.096(13) Uani 1 1 d .
H37A H -0.3304 1.5677 0.3415 0.115 Uiso 1 1 calc R
C38 C -0.283(3) 1.442(3) 0.3889(19) 0.069(9) Uani 1 1 d .
H38A H -0.2496 1.4778 0.4347 0.082 Uiso 1 1 calc R
C39 C 0.154(2) 0.7547(19) 0.2509(15) 0.045(6) Uani 1 1 d .
H39A H 0.1646 0.8178 0.2822 0.054 Uiso 1 1 calc R
C40 C 0.256(2) 0.7143(19) 0.2168(15) 0.042(6) Uani 1 1 d .
H40A H 0.3343 0.7498 0.2254 0.051 Uiso 1 1 calc R
C41 C 0.241(2) 0.6209(18) 0.1700(13) 0.036(5) Uani 1 1 d .
C42 C 0.124(2) 0.567(2) 0.1586(14) 0.044(6) Uani 1 1 d .
H42A H 0.1149 0.5031 0.1279 0.053 Uiso 1 1 calc R
C43 C 0.023(2) 0.607(2) 0.1927(14) 0.045(6) Uani 1 1 d .
H43A H -0.0542 0.5705 0.1847 0.054 Uiso 1 1 calc R
C44 C 0.036(2) 0.7024(19) 0.2390(14) 0.039(6) Uani 1 1 d .
C45 C -0.073(2) 0.7456(19) 0.2757(14) 0.039(6) Uani 1 1 d .
C46 C -0.190(2) 0.7271(19) 0.2410(14) 0.040(6) Uani 1 1 d .
H46A H -0.2016 0.6835 0.1950 0.049 Uiso 1 1 calc R
C47 C -0.291(2) 0.7716(19) 0.2729(14) 0.041(6) Uani 1 1 d .
H47A H -0.3691 0.7581 0.2485 0.049 Uiso 1 1 calc R
C48 C -0.275(2) 0.8358(19) 0.3407(14) 0.042(6) Uani 1 1 d .
C49 C -0.160(3) 0.851(3) 0.3787(17) 0.066(9) Uani 1 1 d .
H49A H -0.1505 0.8910 0.4261 0.079 Uiso 1 1 calc R
C50 C -0.060(3) 0.806(2) 0.3468(17) 0.063(9) Uani 1 1 d .
H50A H 0.0163 0.8165 0.3729 0.076 Uiso 1 1 calc R
C51 C 0.610(4) 0.163(3) 0.042(3) 0.112(16) Uani 1 1 d D
H51A H 0.6399 0.1717 0.0943 0.168 Uiso 1 1 calc R
H51B H 0.6787 0.1548 0.0086 0.168 Uiso 1 1 calc R
H51C H 0.5520 0.1033 0.0323 0.168 Uiso 1 1 calc R
C52 C -0.630(4) 1.328(3) 0.448(3) 0.13(2) Uani 1 1 d D
H52A H -0.5761 1.3851 0.4716 0.197 Uiso 1 1 calc R
H52B H -0.7048 1.3221 0.4760 0.197 Uiso 1 1 calc R
H52C H -0.6511 1.3387 0.3959 0.197 Uiso 1 1 calc R

loop_
_atom_site_aniso_label
_atom_site_aniso_U_11
_atom_site_aniso_U_22
_atom_site_aniso_U_33
_atom_site_aniso_U_23
_atom_site_aniso_U_13
_atom_site_aniso_U_12
S1 0.035(3) 0.047(4) 0.042(4) -0.005(3) -0.001(3) 0.010(3)
S2 0.043(4) 0.052(4) 0.060(5) -0.016(4) 0.013(3) 0.006(3)
O1 0.054(11) 0.065(12) 0.040(10) 0.002(9) 0.006(8) 0.011(9)
O1W 0.045(10) 0.056(12) 0.044(11) 0.003(9) 0.004(8) 0.002(9)
O2 0.036(10) 0.074(14) 0.069(13) -0.021(11) -0.005(9) 0.009(9)
O2W 0.047(11) 0.066(14) 0.060(14) 0.006(10) 0.010(9) 0.010(10)
O3 0.062(12) 0.046(11) 0.068(13) 0.003(10) 0.001(10) 0.020(9)
O4 0.067(13) 0.055(13) 0.071(14) -0.005(11) 0.005(11) 0.021(10)
O5 0.085(15) 0.064(13) 0.059(13) -0.007(11) 0.027(11) 0.014(11)
O6 0.041(11) 0.086(16) 0.12(2) -0.050(15) 0.020(12) -0.003(11)
O7 0.050(13) 0.086(19) 0.17(3) 0.060(18) 0.024(15) 0.020(13)
O8 0.062(14) 0.085(19) 0.14(3) 0.042(16) 0.018(15) 0.023(14)
N1 0.036(11) 0.039(12) 0.053(14) 0.013(10) 0.007(10) 0.006(9)
N2 0.040(12) 0.043(13) 0.052(14) 0.011(11) 0.003(10) 0.010(10)
C1 0.035(12) 0.034(13) 0.052(16) 0.017(12) 0.008(11) 0.005(10)
C2 0.034(13) 0.048(16) 0.055(17) 0.024(13) 0.011(12) 0.011(12)
C3 0.050(17) 0.07(2) 0.07(2) 0.026(17) 0.000(15) 0.003(15)
C4 0.054(18) 0.11(3) 0.07(2) 0.04(2) -0.001(15) 0.005(19)
C5 0.08(2) 0.11(3) 0.09(3) 0.07(3) 0.02(2) 0.04(2)
C6 0.12(3) 0.07(2) 0.09(3) 0.05(2) 0.03(3) 0.04(2)
C7 0.08(2) 0.050(18) 0.06(2) 0.025(15) 0.015(16) 0.016(16)
C8 0.050(15) 0.034(14) 0.050(16) 0.014(12) 0.007(12) 0.005(12)
C9 0.053(17) 0.061(19) 0.058(19) 0.010(15) 0.007(14) 0.016(14)
C10 0.09(2) 0.06(2) 0.06(2) 0.008(16) 0.017(17) 0.024(18)
C11 0.09(3) 0.049(18) 0.06(2) -0.001(15) 0.007(19) 0.001(18)
C12 0.07(2) 0.052(19) 0.09(3) -0.005(18) -0.003(19) -0.012(16)
C13 0.055(17) 0.047(17) 0.07(2) 0.000(15) 0.009(15) -0.003(14)
C14 0.034(12) 0.038(14) 0.046(15) 0.011(11) 0.004(11) 0.005(11)
C15 0.040(14) 0.050(16) 0.051(16) 0.019(13) 0.003(12) 0.007(12)
C16 0.038(14) 0.051(17) 0.065(19) 0.019(14) -0.003(13) 0.008(12)
C17 0.032(13) 0.07(2) 0.07(2) 0.012(16) 0.005(13) 0.014(13)
C18 0.048(17) 0.10(3) 0.07(2) 0.037(19) 0.024(15) 0.025(17)
C19 0.047(16) 0.07(2) 0.07(2) 0.037(16) 0.015(14) 0.020(15)
C20 0.039(13) 0.041(14) 0.044(15) 0.014(12) 0.002(11) 0.005(11)
C21 0.052(15) 0.037(14) 0.049(16) 0.015(12) -0.001(12) 0.009(12)
C22 0.060(18) 0.06(2) 0.055(19) 0.004(15) 0.002(15) 0.012(15)
C23 0.09(3) 0.07(2) 0.05(2) 0.005(17) 0.009(18) 0.02(2)
C24 0.13(3) 0.049(19) 0.05(2) 0.006(16) -0.01(2) 0.01(2)
C25 0.09(3) 0.07(2) 0.07(2) 0.007(19) -0.01(2) -0.02(2)
C26 0.065(19) 0.054(18) 0.06(2) 0.008(15) 0.004(15) -0.003(15)
C27 0.039(13) 0.045(15) 0.044(15) 0.008(12) -0.001(11) 0.004(11)
C28 0.050(16) 0.07(2) 0.07(2) 0.030(16) 0.014(14) 0.018(15)
C29 0.052(17) 0.07(2) 0.08(2) 0.024(18) 0.011(16) 0.023(16)
C30 0.045(16) 0.08(2) 0.07(2) 0.006(18) 0.014(15) 0.017(16)
C31 0.054(18) 0.09(3) 0.07(2) 0.024(19) 0.020(16) 0.012(18)
C32 0.052(17) 0.060(19) 0.062(19) 0.021(15) 0.008(14) 0.008(14)
C33 0.039(14) 0.057(18) 0.050(16) 0.020(14) 0.005(12) 0.010(13)
C34 0.059(18) 0.08(2) 0.06(2) 0.024(17) -0.010(15) 0.000(17)
C35 0.07(2) 0.14(4) 0.07(2) 0.05(3) -0.014(17) 0.00(2)
C36 0.08(3) 0.14(4) 0.10(3) 0.09(3) 0.00(2) 0.03(3)
C37 0.12(3) 0.09(3) 0.10(3) 0.06(3) 0.02(3) 0.04(3)
C38 0.08(2) 0.06(2) 0.07(2) 0.030(17) 0.004(17) 0.020(17)
C39 0.045(14) 0.036(14) 0.052(16) -0.007(12) 0.002(12) 0.007(11)
C40 0.037(13) 0.037(14) 0.052(16) 0.000(12) 0.000(11) 0.002(11)
C41 0.036(12) 0.039(14) 0.035(13) 0.002(10) -0.001(10) 0.008(11)
C42 0.043(14) 0.042(14) 0.042(15) -0.011(12) 0.001(11) 0.006(12)
C43 0.036(13) 0.048(16) 0.046(15) -0.007(12) -0.001(11) 0.002(11)
C44 0.041(13) 0.040(14) 0.037(14) -0.003(11) 0.000(11) 0.008(11)
C45 0.039(13) 0.038(14) 0.039(14) -0.002(11) 0.002(11) 0.008(11)
C46 0.042(13) 0.039(14) 0.038(14) -0.006(11) 0.003(11) 0.004(11)
C47 0.035(13) 0.040(14) 0.046(15) -0.002(12) 0.001(11) 0.001(11)
C48 0.040(13) 0.041(14) 0.043(15) -0.004(11) 0.007(11) 0.005(11)
C49 0.055(17) 0.08(2) 0.052(18) -0.031(16) -0.006(14) 0.016(16)
C50 0.047(16) 0.08(2) 0.054(18) -0.023(16) -0.010(13) 0.019(15)
C51 0.08(3) 0.09(3) 0.17(5) -0.01(3) -0.01(3) 0.03(2)
C52 0.09(3) 0.09(3) 0.21(6) 0.01(4) -0.02(3) 0.04(3)

loop_
_atom_type_symbol
_atom_type_description
_atom_type_scat_dispersion_real
_atom_type_scat_dispersion_imag
_atom_type_scat_source
C C 0.0033 0.0016 'International Tables Vol C Tables 4.2.6.8 and 6.1.1.4'
H H 0.0000 0.0000 'International Tables Vol C Tables 4.2.6.8 and 6.1.1.4'
N N 0.0061 0.0033 'International Tables Vol C Tables 4.2.6.8 and 6.1.1.4'
O O 0.0106 0.0060 'International Tables Vol C Tables 4.2.6.8 and 6.1.1.4'
S S 0.1246 0.1234 'International Tables Vol C Tables 4.2.6.8 and 6.1.1.4'

loop_
_geom_angle_atom_site_label_1
_geom_angle_atom_site_label_2
_geom_angle_atom_site_label_3
_geom_angle
O2 S1 O3 113.2(12)
O2 S1 O1 112.8(12)
O3 S1 O1 111.6(11)
O2 S1 C41 107.3(11)
O3 S1 C41 106.0(11)
O1 S1 C41 105.3(10)
O4 S2 O6 112.4(15)
O4 S2 O5 111.1(12)
O6 S2 O5 113.7(15)
O4 S2 C48 106.3(12)
O6 S2 C48 107.1(11)
O5 S2 C48 105.7(12)
H1W1 O1W H2W1 106.00
H2W2 O2W H1W2 111.00
C51 O7 H7O 119.00
C52 O8 H8O 113.00
C1 N1 H1N1 112(10)
C1 N1 H1N3 115(10)
H1N1 N1 H1N3 105.00
C1 N1 H1N2 112(10)
H1N1 N1 H1N2 107.00
H1N3 N1 H1N2 105(10)
C20 N2 H2N1 110(10)
C20 N2 H2N2 113(10)
H2N1 N2 H2N2 107(10)
C20 N2 H2N3 111(10)
H2N1 N2 H2N3 107(10)
H2N2 N2 H2N3 107.00
N1 C1 C8 107.6(19)
N1 C1 C2 107.0(19)
C8 C1 C2 112(2)
N1 C1 C14 106.3(18)
C8 C1 C14 112.3(19)
C2 C1 C14 111.5(19)
C7 C2 C3 118(3)
C7 C2 C1 121(3)
C3 C2 C1 121(2)
C2 C3 C4 120(3)
C2 C3 H3A 119.8
C4 C3 H3A 119.8
C5 C4 C3 121(4)
C5 C4 H4A 119.5
C3 C4 H4A 119.5
C4 C5 C6 119(3)
C4 C5 H5A 120.5
C6 C5 H5A 120.5
C5 C6 C7 121(4)
C5 C6 H6A 119.7
C7 C6 H6A 119.7
C2 C7 C6 121(3)
C2 C7 H7A 119.5
C6 C7 H7A 119.5
C13 C8 C9 117(3)
C13 C8 C1 123(2)
C9 C8 C1 120(2)
C10 C9 C8 121(3)
C10 C9 H9A 119.4
C8 C9 H9A 119.4
C9 C10 C11 121(3)
C9 C10 H10A 119.7
C11 C10 H10A 119.7
C12 C11 C10 119(3)
C12 C11 H11A 120.5
C10 C11 H11A 120.5
C11 C12 C13 121(3)
C11 C12 H12A 119.7
C13 C12 H12A 119.7
C8 C13 C12 121(3)
C8 C13 H13A 119.4
C12 C13 H13A 119.4
C19 C14 C15 118(2)
C19 C14 C1 122(2)
C15 C14 C1 120(2)
C16 C15 C14 121(2)
C16 C15 H15A 119.6
C14 C15 H15A 119.6
C17 C16 C15 120(3)
C17 C16 H16A 119.8
C15 C16 H16A 119.8
C16 C17 C18 119(2)
C16 C17 H17A 120.4
C18 C17 H17A 120.4
C17 C18 C19 121(3)
C17 C18 H18A 119.6
C19 C18 H18A 119.6
C14 C19 C18 121(3)
C14 C19 H19A 119.6
C18 C19 H19A 119.6
N2 C20 C21 107(2)
N2 C20 C27 107.8(19)
C21 C20 C27 112(2)
N2 C20 C33 106.9(19)
C21 C20 C33 111(2)
C27 C20 C33 112(2)
C26 C21 C22 118(3)
C26 C21 C20 122(2)
C22 C21 C20 120(2)
C23 C22 C21 121(3)
C23 C22 H22A 119.3
C21 C22 H22A 119.3
C24 C23 C22 120(3)
C24 C23 H23A 120.0
C22 C23 H23A 120.0
C23 C24 C25 120(3)
C23 C24 H24A 120.1
C25 C24 H24A 120.1
C24 C25 C26 120(3)
C24 C25 H25A 120.0
C26 C25 H25A 120.0
C21 C26 C25 121(3)
C21 C26 H26A 119.5
C25 C26 H26A 119.5
C32 C27 C28 117(2)
C32 C27 C20 121(2)
C28 C27 C20 121(2)
C29 C28 C27 121(3)
C29 C28 H28A 119.3
C27 C28 H28A 119.3
C30 C29 C28 120(3)
C30 C29 H29A 119.9
C28 C29 H29A 119.9
C29 C30 C31 119(3)
C29 C30 H30A 120.4
C31 C30 H30A 120.4
C30 C31 C32 121(3)
C30 C31 H31A 119.6
C32 C31 H31A 119.6
C27 C32 C31 121(3)
C27 C32 H32A 119.5
C31 C32 H32A 119.5
C38 C33 C34 119(3)
C38 C33 C20 122(3)
C34 C33 C20 120(2)
C33 C34 C35 120(3)
C33 C34 H34A 120.1
C35 C34 H34A 120.1
C36 C35 C34 121(4)
C36 C35 H35A 119.7
C34 C35 H35A 119.7
C37 C36 C35 120(3)
C37 C36 H36A 120.1
C35 C36 H36A 120.1
C36 C37 C38 121(4)
C36 C37 H37A 119.5
C38 C37 H37A 119.5
C33 C38 C37 120(4)
C33 C38 H38A 119.9
C37 C38 H38A 119.9
C40 C39 C44 121(2)
C40 C39 H39A 119.4
C44 C39 H39A 119.4
C41 C40 C39 119(2)
C41 C40 H40A 120.3
C39 C40 H40A 120.3
C40 C41 C42 120(2)
C40 C41 S1 121.3(18)
C42 C41 S1 118.4(18)
C43 C42 C41 120(2)
C43 C42 H42A 119.9
C41 C42 H42A 119.9
C42 C43 C44 121(2)
C42 C43 H43A 119.7
C44 C43 H43A 119.7
C43 C44 C39 118(2)
C43 C44 C45 121(2)
C39 C44 C45 121(2)
C46 C45 C50 118(2)
C46 C45 C44 121(2)
C50 C45 C44 121(2)
C47 C46 C45 122(2)
C47 C46 H46A 119.1
C45 C46 H46A 119.1
C48 C47 C46 119(2)
C48 C47 H47A 120.3
C46 C47 H47A 120.3
C47 C48 C49 120(2)
C47 C48 S2 120.8(19)
C49 C48 S2 119.2(19)
C50 C49 C48 120(2)
C50 C49 H49A 119.8
C48 C49 H49A 119.8
C49 C50 C45 121(2)
C49 C50 H50A 119.6
C45 C50 H50A 119.6
O7 C51 H51A 109.5
O7 C51 H51B 109.5
H51A C51 H51B 109.5
O7 C51 H51C 109.5
H51A C51 H51C 109.5
H51B C51 H51C 109.5
O8 C52 H52A 109.5
O8 C52 H52B 109.5
H52A C52 H52B 109.5
O8 C52 H52C 109.5
H52A C52 H52C 109.5
H52B C52 H52C 109.5

loop_
_geom_bond_atom_site_label_1
_geom_bond_atom_site_label_2
_geom_bond_distance
S1 O2 1.447(18)
S1 O3 1.454(19)
S1 O1 1.462(18)
S1 C41 1.76(2)
S2 O4 1.44(2)
S2 O6 1.45(2)
S2 O5 1.46(2)
S2 C48 1.76(2)
O1W H1W1 0.85(2)
O1W H2W1 0.85(2)
O2W H2W2 0.85(2)
O2W H1W2 0.85(2)
O7 C51 1.35(4)
O7 H7O 0.85(3)
O8 C52 1.37(4)
O8 H8O 0.85(3)
N1 C1 1.52(3)
N1 H1N1 0.86(3)
N1 H1N3 0.86(3)
N1 H1N2 0.86(3)
N2 C20 1.52(3)
N2 H2N1 0.86(3)
N2 H2N2 0.86(3)
N2 H2N3 0.86(3)
C1 C8 1.54(4)
C1 C2 1.54(3)
C1 C14 1.54(3)
C2 C7 1.38(4)
C2 C3 1.39(4)
C3 C4 1.39(4)
C3 H3A 0.9300
C4 C5 1.36(5)
C4 H4A 0.9300
C5 C6 1.37(5)
C5 H5A 0.9300
C6 C7 1.38(4)
C6 H6A 0.9300
C7 H7A 0.9300
C8 C13 1.39(4)
C8 C9 1.39(3)
C9 C10 1.38(4)
C9 H9A 0.9300
C10 C11 1.38(4)
C10 H10A 0.9300
C11 C12 1.37(4)
C11 H11A 0.9300
C12 C13 1.39(4)
C12 H12A 0.9300
C13 H13A 0.9300
C14 C19 1.37(4)
C14 C15 1.39(3)
C15 C16 1.38(3)
C15 H15A 0.9300
C16 C17 1.37(4)
C16 H16A 0.9300
C17 C18 1.37(4)
C17 H17A 0.9300
C18 C19 1.38(4)
C18 H18A 0.9300
C19 H19A 0.9300
C20 C21 1.53(4)
C20 C27 1.53(3)
C20 C33 1.54(3)
C21 C26 1.38(4)
C21 C22 1.39(4)
C22 C23 1.38(4)
C22 H22A 0.9300
C23 C24 1.37(5)
C23 H23A 0.9300
C24 C25 1.38(5)
C24 H24A 0.9300
C25 C26 1.39(4)
C25 H25A 0.9300
C26 H26A 0.9300
C27 C32 1.38(4)
C27 C28 1.38(4)
C28 C29 1.38(4)
C28 H28A 0.9300
C29 C30 1.36(4)
C29 H29A 0.9300
C30 C31 1.37(4)
C30 H30A 0.9300
C31 C32 1.38(4)
C31 H31A 0.9300
C32 H32A 0.9300
C33 C38 1.38(4)
C33 C34 1.39(4)
C34 C35 1.39(4)
C34 H34A 0.9300
C35 C36 1.37(6)
C35 H35A 0.9300
C36 C37 1.35(6)
C36 H36A 0.9300
C37 C38 1.39(5)
C37 H37A 0.9300
C38 H38A 0.9300
C39 C40 1.38(3)
C39 C44 1.40(3)
C39 H39A 0.9300
C40 C41 1.38(3)
C40 H40A 0.9300
C41 C42 1.39(3)
C42 C43 1.38(3)
C42 H42A 0.9300
C43 C44 1.40(3)
C43 H43A 0.9300
C44 C45 1.48(3)
C45 C46 1.39(3)
C45 C50 1.39(3)
C46 C47 1.38(3)
C46 H46A 0.9300
C47 C48 1.37(3)
C47 H47A 0.9300
C48 C49 1.38(4)
C49 C50 1.37(3)
C49 H49A 0.9300
C50 H50A 0.9300
C51 H51A 0.9600
C51 H51B 0.9600
C51 H51C 0.9600
C52 H52A 0.9600
C52 H52B 0.9600
C52 H52C 0.9600

loop_
_geom_hbond_atom_site_label_D
_geom_hbond_atom_site_label_H
_geom_hbond_atom_site_label_A
_geom_hbond_distance_DH
_geom_hbond_distance_HA
_geom_hbond_distance_DA
_geom_hbond_angle_DHA
_geom_hbond_site_symmetry_A
O1W H1W1 O2 0.85(2) 1.97(10) 2.82(2) 173.00 2_665
O1W H2W1 O1 0.85(2) 1.95(11) 2.80(2) 170.00 .
O2W H2W2 O6 0.85(2) 1.93(11) 2.78(3) 172(33) 2_476
O2W H1W2 O5 0.85(2) 2.03(14) 2.86(3) 163.00 .
O7 H7O O1 0.85(3) 1.96(18) 2.78(3) 162(47) 2_665
O8 H8O O5 0.85(3) 1.90(15) 2.74(3) 161.00 2_476
N1 H1N1 O7 0.86(3) 1.90(11) 2.76(3) 169.00 .
N1 H1N3 O1W 0.86(3) 1.95(14) 2.79(3) 161(24) .
N1 H1N2 O3 0.86(3) 1.92(13) 2.77(3) 163(23) .
N2 H2N1 O8 0.86(3) 1.94(11) 2.79(3) 169.00 .
N2 H2N2 O4 0.86(3) 1.93(13) 2.76(3) 161.00 .
N2 H2N3 O2W 0.86(3) 1.99(11) 2.85(3) 169.00 .

loop_
_geom_torsion_atom_site_label_1
_geom_torsion_atom_site_label_2
_geom_torsion_atom_site_label_3
_geom_torsion_atom_site_label_4
_geom_torsion
N1 C1 C2 C7 -140(2)
C8 C1 C2 C7 -23(3)
C14 C1 C2 C7 104(3)
N1 C1 C2 C3 42(3)
C8 C1 C2 C3 159(2)
C14 C1 C2 C3 -74(3)
C7 C2 C3 C4 1(4)
C1 C2 C3 C4 179(2)
C2 C3 C4 C5 0(5)
C3 C4 C5 C6 -1(5)
C4 C5 C6 C7 1(5)
C3 C2 C7 C6 -1(4)
C1 C2 C7 C6 -179(3)
C5 C6 C7 C2 0(5)
N1 C1 C8 C13 -132(2)
C2 C1 C8 C13 111(3)
C14 C1 C8 C13 -15(3)
N1 C1 C8 C9 50(3)
C2 C1 C8 C9 -68(3)
C14 C1 C8 C9 166(2)
C13 C8 C9 C10 -1(4)
C1 C8 C9 C10 178(3)
C8 C9 C10 C11 1(5)
C9 C10 C11 C12 -1(5)
C10 C11 C12 C13 0(5)
C9 C8 C13 C12 0(4)
C1 C8 C13 C12 -179(3)
C11 C12 C13 C8 1(5)
N1 C1 C14 C19 -128(3)
C8 C1 C14 C19 115(3)
C2 C1 C14 C19 -12(3)
N1 C1 C14 C15 53(3)
C8 C1 C14 C15 -65(3)
C2 C1 C14 C15 169(2)
C19 C14 C15 C16 1(4)
C1 C14 C15 C16 -180(2)
C14 C15 C16 C17 0(4)
C15 C16 C17 C18 -1(4)
C16 C17 C18 C19 1(5)
C15 C14 C19 C18 -1(4)
C1 C14 C19 C18 180(3)
C17 C18 C19 C14 0(5)
N2 C20 C21 C26 143(2)
C27 C20 C21 C26 25(3)
C33 C20 C21 C26 -101(3)
N2 C20 C21 C22 -41(3)
C27 C20 C21 C22 -159(2)
C33 C20 C21 C22 75(3)
C26 C21 C22 C23 2(4)
C20 C21 C22 C23 -174(3)
C21 C22 C23 C24 0(5)
C22 C23 C24 C25 -2(5)
C23 C24 C25 C26 2(5)
C22 C21 C26 C25 -2(4)
C20 C21 C26 C25 174(3)
C24 C25 C26 C21 0(5)
N2 C20 C27 C32 141(2)
C21 C20 C27 C32 -102(3)
C33 C20 C27 C32 24(3)
N2 C20 C27 C28 -40(3)
C21 C20 C27 C28 78(3)
C33 C20 C27 C28 -157(2)
C32 C27 C28 C29 0(4)
C20 C27 C28 C29 -179(3)
C27 C28 C29 C30 0(5)
C28 C29 C30 C31 0(5)
C29 C30 C31 C32 -1(5)
C28 C27 C32 C31 -1(4)
C20 C27 C32 C31 178(3)
C30 C31 C32 C27 1(5)
N2 C20 C33 C38 130(3)
C21 C20 C33 C38 13(3)
C27 C20 C33 C38 -112(3)
N2 C20 C33 C34 -52(3)
C21 C20 C33 C34 -168(2)
C27 C20 C33 C34 66(3)
C38 C33 C34 C35 -1(4)
C20 C33 C34 C35 -179(3)
C33 C34 C35 C36 1(5)
C34 C35 C36 C37 0(6)
C35 C36 C37 C38 0(6)
C34 C33 C38 C37 1(5)
C20 C33 C38 C37 179(3)
C36 C37 C38 C33 0(6)
C44 C39 C40 C41 0(4)
C39 C40 C41 C42 -1(4)
C39 C40 C41 S1 177.7(19)
O2 S1 C41 C40 14(3)
O3 S1 C41 C40 135(2)
O1 S1 C41 C40 -107(2)
O2 S1 C41 C42 -167(2)
O3 S1 C41 C42 -46(2)
O1 S1 C41 C42 72(2)
C40 C41 C42 C43 1(4)
S1 C41 C42 C43 -178(2)
C41 C42 C43 C44 0(4)
C42 C43 C44 C39 -1(4)
C42 C43 C44 C45 -180(2)
C40 C39 C44 C43 1(4)
C40 C39 C44 C45 180(2)
C43 C44 C45 C46 -32(4)
C39 C44 C45 C46 149(3)
C43 C44 C45 C50 148(3)
C39 C44 C45 C50 -31(4)
C50 C45 C46 C47 4(4)
C44 C45 C46 C47 -177(2)
C45 C46 C47 C48 0(4)
C46 C47 C48 C49 -4(4)
C46 C47 C48 S2 173(2)
O4 S2 C48 C47 -93(2)
O6 S2 C48 C47 27(3)
O5 S2 C48 C47 149(2)
O4 S2 C48 C49 83(3)
O6 S2 C48 C49 -156(3)
O5 S2 C48 C49 -35(3)
C47 C48 C49 C50 4(5)
S2 C48 C49 C50 -173(3)
C48 C49 C50 C45 0(5)
C46 C45 C50 C49 -4(5)
C44 C45 C50 C49 176(3)
